data_4321090
loop_
_publ_author_name
'Peter A. Anderson'
'Robert F. Anderson'
'Masaoki Furue'
'Peter C. Junk'
'F. Richard Keene'
'Bradley T. Patterson'
'Brett D. Yeomans'

_publ_section_title
;
 Protonation Studies of Reduced Ruthenium(II) Complexes with Polypyridyl
 Ligands
;
_journal_name_full 'Inorganic Chemistry'
_journal_page_first 2721
_journal_page_last 2728
_journal_paper_doi 10.1021/ic991070d
_journal_volume 39
_journal_year 2000
_chemical_formula_analytical C32H24Br2F12N8O3Ru
_chemical_formula_sum 'C32 H24 Br2 F12 N8 O3 Ru'
_chemical_formula_weight 1057.46
_space_group_IT_number 2
_symmetry_cell_setting triclinic
_symmetry_space_group_name_Hall '-P 1'
_symmetry_space_group_name_H-M 'P -1'
_audit_creation_date 98-11-12
_audit_creation_method from_xtal_archive_file_using_CIFIO
_cell_angle_alpha 92.348(15)
_cell_angle_beta 101.300(12)
_cell_angle_gamma 115.149(18)
_cell_formula_units_Z 2
_cell_length_a 10.0835(14)
_cell_length_b 11.359(3)
_cell_length_c 18.751(3)
_cell_measurement_reflns_used 25
_cell_measurement_temperature 293
_cell_volume 1887.7(7)
_computing_cell_refinement 'Enraf-Nonius CAD4'
_computing_data_collection 'Enraf-Nonius CAD4'
_computing_data_reduction xtal_DIFDAT_SORTRF_ADDREF
_computing_molecular_graphics xtal
_computing_publication_material xtal_BONDLA_CIFIO
_computing_structure_refinement xtal_CRYLSQ
_computing_structure_solution xtal_SIMPEL
_diffrn_ambient_temperature 293
_diffrn_measurement_device CAD4
_diffrn_radiation_source MoK\a
_diffrn_radiation_type xray_tube
_diffrn_radiation_wavelength 0.71073
_diffrn_reflns_av_R_equivalents .036
_diffrn_reflns_av_sigmaI/netI .102
_diffrn_reflns_limit_h_max 11
_diffrn_reflns_limit_h_min 0
_diffrn_reflns_limit_k_max 12
_diffrn_reflns_limit_k_min -13
_diffrn_reflns_limit_l_max 21
_diffrn_reflns_limit_l_min -22
_diffrn_reflns_number 7043
_diffrn_reflns_reduction_process perpendicular_monochr_Lp
_diffrn_reflns_theta_max 24.97
_diffrn_reflns_theta_min 1.12
_diffrn_standards_decay_% negligible
_diffrn_standards_interval_time 6000
_diffrn_standards_number 3
_exptl_absorpt_coefficient_mu 2.64
_exptl_absorpt_correction_T_max 3.091
_exptl_absorpt_correction_T_min 2.178
_exptl_absorpt_correction_type gaussian
_exptl_crystal_colour red/orange
_exptl_crystal_density_diffrn 1.86
_exptl_crystal_F_000 1036
_exptl_crystal_size_max 0.48
_exptl_crystal_size_mid 0.46
_exptl_crystal_size_min 0.40
_refine_diff_density_max 3.005
_refine_diff_density_min -7.453
_refine_ls_abs_structure_details none
_refine_ls_abs_structure_Flack 0
_refine_ls_extinction_coef .00000
_refine_ls_extinction_method none
_refine_ls_goodness_of_fit_all 2.02
_refine_ls_goodness_of_fit_obs 2.875
_refine_ls_matrix_type atomblock
_refine_ls_number_constraints 0
_refine_ls_number_parameters 581
_refine_ls_number_reflns 3279
_refine_ls_number_restraints 0
_refine_ls_R_factor_all .22
_refine_ls_R_factor_obs .073
_refine_ls_shift/esd_max 2.005
_refine_ls_shift/esd_mean .155
_refine_ls_structure_factor_coef F
_refine_ls_weighting_scheme sigma
_refine_ls_wR_factor_all .076
_refine_ls_wR_factor_obs .072
_reflns_d_resolution_high .842
_reflns_d_resolution_low 18.207
_reflns_limit_h_max 11
_reflns_limit_h_min 0
_reflns_limit_k_max 12
_reflns_limit_k_min -13
_reflns_limit_l_max 21
_reflns_limit_l_min -22
_reflns_number_observed 3279
_reflns_number_total 6626
_reflns_observed_criterion refl_observed_if_F____>_.000_sigma(F___)
_cod_data_source_file ic991070d.cif
_cod_data_source_block bdy
_cod_original_sg_symbol_Hall -p_1
_cod_database_code 4321090

loop_
_symmetry_equiv_pos_as_xyz
+x,+y,+z
-x,-y,-z

loop_
_atom_site_aniso_label
_atom_site_aniso_U_11
_atom_site_aniso_U_22
_atom_site_aniso_U_33
_atom_site_aniso_U_12
_atom_site_aniso_U_13
_atom_site_aniso_U_23
Ru1 .0306(6) .0197(6) .0305(6) .0151(5) .0072(5) .0031(4)
N1 .024(6) .027(6) .036(6) .012(5) .008(5) .005(5)
N2 .027(6) .024(6) .033(6) .009(5) .004(5) .004(5)
N3 .030(6) .006(5) .037(6) .006(5) .011(5) .006(5)
N4 .045(8) .036(7) .026(6) .026(6) .009(6) .004(5)
N5 .040(7) .039(7) .030(6) .023(6) .007(6) .010(5)
N6 .039(7) .012(6) .041(7) .005(5) -.001(6) -.007(5)
C1 .040(9) .040(8) .035(8) .027(7) -.004(7) .001(7)
C2 .043(10) .027(8) .052(9) .013(7) .019(8) .002(7)
C3 .035(8) .017(7) .040(8) .012(6) .020(7) .003(6)
C4 .044(9) .034(8) .044(9) .024(7) .014(7) .009(7)
C5 .046(9) .027(7) .031(8) .023(7) .013(7) .007(6)
C6 .034(8) .039(8) .025(7) .022(7) -.002(6) -.000(6)
C7 .030(9) .035(9) .053(10) .003(7) .007(8) .003(7)
C8 .047(10) .045(9) .037(9) .016(8) .000(8) .003(7)
C9 .049(10) .029(8) .054(10) .007(8) -.007(8) -.004(7)
C10 .037(9) .037(8) .048(9) .008(7) .007(7) .014(7)
C11 .065(12) .062(11) .056(10) .029(10) .029(9) .018(9)
F1 .066(7) .101(8) .091(8) -.024(6) .019(6) .028(6)
F2 .167(12) .110(9) .158(10) .095(9) .108(10) .096(8)
F3 .135(10) .080(7) .091(7) .041(7) .075(7) .018(6)
C12 .053(12) .059(12) .086(13) .003(10) -.011(10) .005(10)
F4 .168(13) .205(14) .086(8) .118(12) -.045(9) -.067(9)
F5 .122(10) .144(10) .088(8) .068(9) -.028(7) .027(7)
F6 .091(9) .204(14) .087(8) -.071(9) -.049(7) .052(9)
C13 .050(10) .042(9) .057(10) .023(8) .021(8) .003(8)
C14 .063(11) .030(8) .073(11) .027(8) .021(9) .003(8)
C15 .052(10) .042(9) .066(10) .036(8) .016(9) .009(8)
C16 .055(10) .024(8) .075(11) .023(8) .023(9) .024(8)
C17 .046(9) .024(7) .043(8) .023(7) .007(7) .002(7)
C18 .026(8) .021(7) .035(8) .013(6) .004(6) .007(6)
C19 .047(9) .020(7) .043(8) .013(7) .011(7) .009(6)
C20 .037(8) .013(7) .033(8) .003(6) .016(7) -.001(6)
C21 .033(8) .032(8) .036(8) .009(7) .016(7) -.002(7)
C22 .051(10) .037(8) .026(7) .026(8) .015(7) .010(6)
C23 .076(13) .048(10) .134(16) .057(10) .036(12) .020(11)
F7 .33(2) .146(12) .52(3) .208(14) .37(2) .218(16)
F8 .135(11) .058(7) .239(14) .070(7) .000(10) -.041(8)
F9 .227(15) .172(12) .178(12) .186(13) -.021(11) -.010(10)
C24 .051(10) .034(9) .051(10) .001(8) .020(8) .009(8)
F10 .087(8) .079(7) .139(9) .042(6) .035(7) .070(7)
F11 .109(9) .053(6) .142(9) .022(6) .087(8) .028(6)
F12 .096(8) .065(7) .097(8) -.012(6) .011(7) .008(6)
N7 .039(8) .050(8) .041(7) .012(6) .001(6) -.006(6)
N8 .071(9) .036(7) .052(8) .035(7) .013(7) .002(6)
C25 .041(9) .037(8) .026(7) .018(7) -.000(7) .004(6)
C26 .050(10) .081(12) .046(9) .043(9) .007(8) .028(9)
C27 .041(10) .042(9) .040(9) .012(8) -.008(7) -.001(7)
C28 .038(9) .019(7) .036(8) .012(7) .006(7) .002(6)
C29 .038(9) .022(7) .042(8) .012(7) .015(7) .005(6)
C30 .062(11) .019(7) .046(9) .021(8) .009(8) -.002(7)
C31 .072(12) .052(10) .058(10) .049(9) .018(9) .016(8)
C32 .044(10) .035(8) .048(9) .024(8) .014(8) .018(7)

loop_
_atom_site_label
_atom_site_fract_x
_atom_site_fract_y
_atom_site_fract_z
_atom_site_U_iso_or_equiv
_atom_site_thermal_displace_type
_atom_site_calc_flag
_atom_site_calc_attached_atom
Ru1 .81710(13) .41073(10) .26074(6) .0255(4) Uani ? ?
N1 .9296(11) .5340(9) .1921(5) .028(5) Uani ? ?
N2 .6618(11) .3378(9) .1623(5) .029(5) Uani ? ?
N3 .8905(11) .2707(8) .2435(5) .024(4) Uani ? ?
N4 .6986(12) .2677(9) .3162(5) .033(5) Uani ? ?
N5 .9724(11) .5063(10) .3578(5) .034(5) Uani ? ?
N6 .7562(11) .5553(9) .2878(5) .035(5) Uani ? ?
C1 1.0685(15) .6267(12) .2104(7) .037(6) Uani ? ?
C2 1.1379(15) .7048(12) .1632(7) .041(7) Uani ? ?
C3 1.0626(14) .6901(11) .0940(7) .029(6) Uani ? ?
C4 .9123(15) .5877(12) .0704(7) .037(6) Uani ? ?
C5 .8514(14) .5141(11) .1221(6) .032(6) Uani ? ?
C6 .6993(14) .4002(12) .1045(6) .032(6) Uani ? ?
C7 .6044(15) .3641(13) .0363(7) .044(7) Uani ? ?
C8 .4646(16) .2538(13) .0250(7) .046(7) Uani ? ?
C9 .4290(16) .1924(13) .0837(8) .051(7) Uani ? ?
C10 .5259(15) .2304(13) .1496(7) .044(7) Uani ? ?
C11 1.1268(18) .7739(15) .0406(8) .058(8) Uani ? ?
F1 1.2696(11) .8505(10) .0633(5) .107(6) Uani ? ?
F2 1.0687(14) .8506(10) .0198(6) .120(7) Uani ? ?
F3 1.1188(12) .7072(9) -.0221(5) .097(6) Uani ? ?
C12 .3601(18) .2103(16) -.0470(9) .078(9) Uani ? ?
F4 .4083(15) .1659(14) -.0974(6) .155(8) Uani ? ?
F5 .3370(13) .3043(12) -.0781(5) .122(7) Uani ? ?
F6 .2275(13) .1238(14) -.0494(6) .186(8) Uani ? ?
C13 .9972(16) .2889(13) .2039(8) .047(7) Uani ? ?
C14 1.0515(17) .1919(13) .1994(8) .052(8) Uani ? ?
C15 .9959(16) .0847(13) .2333(8) .048(7) Uani ? ?
C16 .8884(16) .0696(12) .2739(8) .048(7) Uani ? ?
C17 .8378(15) .1664(12) .2766(7) .035(6) Uani ? ?
C18 .7225(13) .1572(11) .3144(6) .027(6) Uani ? ?
C19 .6370(15) .0496(11) .3427(7) .037(6) Uani ? ?
C20 .5226(14) .0446(11) .3732(6) .030(6) Uani ? ?
C21 .4977(14) .1583(12) .3765(7) .034(6) Uani ? ?
C22 .5900(15) .2638(12) .3498(6) .035(6) Uani ? ?
C23 1.0514(19) -.0183(15) .2297(10) .074(10) Uani ? ?
F7 1.152(2) .0077(13) .1977(11) .247(15) Uani ? ?
F8 .9481(14) -.1312(9) .2037(8) .143(8) Uani ? ?
F9 1.1002(17) -.0422(13) .2941(7) .169(9) Uani ? ?
C24 .4205(16) -.0777(13) .3964(7) .050(7) Uani ? ?
F10 .4916(11) -.1363(9) .4334(6) .097(6) Uani ? ?
F11 .3339(11) -.0633(8) .4351(6) .097(6) Uani ? ?
F12 .3289(12) -.1619(9) .3400(5) .105(6) Uani ? ?
N7 1.1611(12) .6531(11) .4922(6) .048(6) Uani ? ?
N8 .7148(13) .7727(10) .3242(6) .049(6) Uani ? ?
C25 1.0801(15) .4771(12) .3939(6) .035(6) Uani ? ?
C26 1.1709(16) .5498(15) .4589(7) .054(8) Uani ? ?
C27 1.0526(15) .6789(13) .4561(7) .046(7) Uani ? ?
C28 .9640(14) .6154(11) .3898(7) .032(6) Uani ? ?
C29 .8412(14) .6389(11) .3473(7) .034(6) Uani ? ?
C30 .8224(16) .7515(12) .3667(7) .042(7) Uani ? ?
C31 .6285(17) .6893(14) .2676(8) .052(8) Uani ? ?
C32 .6438(15) .5768(12) .2452(7) .039(7) Uani ? ?
H1 1.114(12) .639(10) .246(5) .04(3) Uiso ? ?
H2 1.239(13) .757(11) .171(6) .05(4) Uiso ? ?
H4 .833(17) .558(14) .007(8) .11(6) Uiso ? ?
H7 .654(15) .416(12) -.007(7) .08(5) Uiso ? ?
H9 .361(16) .140(14) .078(7) .09(5) Uiso ? ?
H10 .496(11) .191(9) .193(5) .02(3) Uiso ? ?
H13 1.038(12) .379(10) .180(5) .04(4) Uiso ? ?
H14 1.146(15) .211(12) .153(7) .08(5) Uiso ? ?
H16 .843(13) -.007(11) .296(6) .05(4) Uiso ? ?
H19 .638(16) -.003(14) .341(7) .10(5) Uiso ? ?
H21 .413(13) .146(11) .395(6) .05(4) Uiso ? ?
H22 .582(11) .350(9) .349(5) .03(3) Uiso ? ?
H25 1.062(10) .385(9) .367(5) .02(3) Uiso ? ?
H26 1.235(12) .530(10) .488(6) .05(4) Uiso ? ?
H27 1.064(12) .757(10) .465(6) .05(4) Uiso ? ?
H30 .889(15) .814(12) .404(7) .07(5) Uiso ? ?
H31 .570(17) .720(14) .233(8) .11(6) Uiso ? ?
H32 .545(13) .472(11) .198(6) .06(4) Uiso ? ?

loop_
_atom_type_symbol
_atom_type_description
_atom_type_oxidation_number
_atom_type_number_in_cell
_atom_type_scat_dispersion_real
_atom_type_scat_dispersion_imag
_atom_type_scat_source
C ? 0 64 .002 .002 Int._Tables_Vol_IV_Tables_2.2B_and_2.3.1
H ? 0 48 0 0 Int._Tables_Vol_IV_Tables_2.2B_and_2.3.1
N ? 0 16 .004 .003 Int._Tables_Vol_IV_Tables_2.2B_and_2.3.1
Ru ? 0 2 -1.42 .836 Int._Tables_Vol_IV_Tables_2.2B_and_2.3.1
F ? 0 24 .014 .01 Int._Tables_Vol_IV_Tables_2.2B_and_2.3.1
O ? 0 6 .008 .006 Int._Tables_Vol_IV_Tables_2.2B_and_2.3.1
Br ? 0 4 -.374 2.456 Int._Tables_Vol_IV_Tables_2.2B_and_2.3.1

loop_
_diffrn_attenuator_code
_diffrn_attenuator_scale
? ?

loop_
_geom_angle_atom_site_label_1
_geom_angle_atom_site_label_2
_geom_angle_atom_site_label_3
_geom_angle
_geom_angle_site_symmetry_1
_geom_angle_site_symmetry_2
_geom_angle_site_symmetry_3
_geom_angle_publ_flag
N1 Ru1 N2 78.4(3) . . . ?
N1 Ru1 N3 96.1(4) . . . ?
N1 Ru1 N4 171.5(4) . . . ?
N1 Ru1 N5 97.5(4) . . . ?
N1 Ru1 N6 85.8(4) . . . ?
N2 Ru1 N3 90.1(4) . . . ?
N2 Ru1 N4 95.6(3) . . . ?
N2 Ru1 N5 172.8(5) . . . ?
N2 Ru1 N6 95.2(4) . . . ?
N3 Ru1 N4 77.7(5) . . . ?
N3 Ru1 N5 96.4(4) . . . ?
N3 Ru1 N6 174.6(4) . . . ?
N4 Ru1 N5 89.0(4) . . . ?
N4 Ru1 N6 100.9(5) . . . ?
N5 Ru1 N6 78.4(4) . . . ?
Ru1 N1 C1 126.0(8) . . . ?
Ru1 N1 C5 115.8(7) . . . ?
C1 N1 C5 118.1(10) . . . ?
Ru1 N2 C6 116.9(6) . . . ?
Ru1 N2 C10 125.9(8) . . . ?
C6 N2 C10 117.2(9) . . . ?
Ru1 N3 C13 122.0(9) . . . ?
Ru1 N3 C17 116.5(10) . . . ?
C13 N3 C17 121.4(13) . . . ?
Ru1 N4 C18 116.3(9) . . . ?
Ru1 N4 C22 127.5(10) . . . ?
C18 N4 C22 116.0(10) . . . ?
Ru1 N5 C25 128.1(9) . . . ?
Ru1 N5 C28 115.7(9) . . . ?
C25 N5 C28 116.2(9) . . . ?
Ru1 N6 C29 116.4(10) . . . ?
Ru1 N6 C32 124.8(8) . . . ?
C29 N6 C32 118.5(12) . . . ?
N1 C1 C2 123.9(11) . . . ?
N1 C1 H1 122(8) . . . ?
C2 C1 H1 114(8) . . . ?
C1 C2 C3 119.6(11) . . . ?
C1 C2 H2 126(7) . . . ?
C3 C2 H2 113(7) . . . ?
C2 C3 C4 118.9(11) . . . ?
C2 C3 C11 123.0(10) . . . ?
C4 C3 C11 118.1(11) . . . ?
C3 C4 C5 117.2(11) . . . ?
C3 C4 H4 126(7) . . . ?
C5 C4 H4 117(6) . . . ?
N1 C5 C4 122.2(10) . . . ?
N1 C5 C6 114.7(10) . . . ?
C4 C5 C6 123.0(10) . . . ?
N2 C6 C5 114.0(9) . . . ?
N2 C6 C7 122.8(10) . . . ?
C5 C6 C7 123.1(11) . . . ?
C6 C7 C8 118.7(12) . . . ?
C6 C7 H7 115(6) . . . ?
C8 C7 H7 126(6) . . . ?
C7 C8 C9 117.5(11) . . . ?
C7 C8 C12 120.8(13) . . . ?
C9 C8 C12 121.6(12) . . . ?
C8 C9 C10 121.9(12) . . . ?
C8 C9 H9 117(12) . . . ?
C10 C9 H9 121(12) . . . ?
N2 C10 C9 121.7(12) . . . ?
N2 C10 H10 117(5) . . . ?
C9 C10 H10 121(5) . . . ?
C3 C11 F1 113.7(12) . . . ?
C3 C11 F2 116.2(16) . . . ?
C3 C11 F3 113.9(12) . . . ?
F1 C11 F2 104.4(13) . . . ?
F1 C11 F3 102.9(14) . . . ?
F2 C11 F3 104.3(13) . . . ?
C8 C12 F4 113.8(16) . . . ?
C8 C12 F5 114.6(13) . . . ?
C8 C12 F6 116.2(15) . . . ?
F4 C12 F5 100.9(15) . . . ?
F4 C12 F6 106.6(13) . . . ?
F5 C12 F6 103.1(16) . . . ?
N3 C13 C14 118.7(13) . . . ?
N3 C13 H13 117(7) . . . ?
C14 C13 H13 125(7) . . . ?
C13 C14 C15 119.5(16) . . . ?
C14 C15 C16 120.5(17) . . . ?
C14 C15 C23 120.6(16) . . . ?
C16 C15 C23 118.9(13) . . . ?
C15 C16 C17 118.3(13) . . . ?
C15 C16 H16 122(9) . . . ?
C17 C16 H16 119(9) . . . ?
N3 C17 C16 121.7(14) . . . ?
N3 C17 C18 115.8(14) . . . ?
C16 C17 C18 122.5(12) . . . ?
N4 C18 C17 113.3(10) . . . ?
N4 C18 C19 121.1(14) . . . ?
C17 C18 C19 125.5(14) . . . ?
C18 C19 C20 122.3(14) . . . ?
C18 C19 H19 127(15) . . . ?
C20 C19 H19 110(15) . . . ?
C19 C20 C21 117.4(11) . . . ?
C19 C20 C24 121.5(14) . . . ?
C21 C20 C24 120.9(14) . . . ?
C20 C21 C22 117.5(14) . . . ?
C20 C21 H21 113(8) . . . ?
C22 C21 H21 130(8) . . . ?
N4 C22 C21 125.6(14) . . . ?
N4 C22 H22 110(6) . . . ?
C21 C22 H22 124(6) . . . ?
C15 C23 F7 114.2(15) . . . ?
C15 C23 F8 113.4(15) . . . ?
C15 C23 F9 112.8(16) . . . ?
F7 C23 F8 109.5(17) . . . ?
F7 C23 F9 106.7(18) . . . ?
F8 C23 F9 98.9(14) . . . ?
C20 C24 F10 113.0(13) . . . ?
C20 C24 F11 114.8(13) . . . ?
C20 C24 F12 110.8(11) . . . ?
F10 C24 F11 107.2(12) . . . ?
F10 C24 F12 105.8(13) . . . ?
F11 C24 F12 104.6(12) . . . ?
C26 N7 C27 114.2(11) . . . ?
C30 N8 C31 119.3(15) . . . ?
N5 C25 C26 120.0(15) . . . ?
N5 C25 H25 107(5) . . . ?
C26 C25 H25 132(5) . . . ?
N7 C26 C25 124.8(16) . . . ?
N7 C26 H26 110(8) . . . ?
C25 C26 H26 125(8) . . . ?
N7 C27 C28 124.1(15) . . . ?
N7 C27 H27 116(7) . . . ?
C28 C27 H27 114(7) . . . ?
N5 C28 C27 120.6(14) . . . ?
N5 C28 C29 112.5(9) . . . ?
C27 C28 C29 126.6(14) . . . ?
N6 C29 C28 116.9(13) . . . ?
N6 C29 C30 121.7(13) . . . ?
C28 C29 C30 121.3(10) . . . ?
N8 C30 C29 119.3(10) . . . ?
N8 C30 H30 119(11) . . . ?
C29 C30 H30 121(11) . . . ?
N8 C31 C32 123.7(16) . . . ?
N8 C31 H31 114(8) . . . ?
C32 C31 H31 120(9) . . . ?
N6 C32 C31 117.5(10) . . . ?
N6 C32 H32 112(7) . . . ?
C31 C32 H32 128(7) . . . ?

loop_
_geom_bond_atom_site_label_1
_geom_bond_atom_site_label_2
_geom_bond_distance
_geom_bond_site_symmetry_1
_geom_bond_site_symmetry_2
_geom_bond_publ_flag
Ru1 N1 2.067(10) . . ?
Ru1 N2 2.046(8) . . ?
Ru1 N3 2.059(12) . . ?
Ru1 N4 2.032(10) . . ?
Ru1 N5 2.053(8) . . ?
Ru1 N6 2.060(12) . . ?
N1 C1 1.310(14) . . ?
N1 C5 1.347(14) . . ?
N2 C6 1.348(16) . . ?
N2 C10 1.360(14) . . ?
N3 C13 1.37(2) . . ?
N3 C17 1.313(15) . . ?
N4 C18 1.38(2) . . ?
N4 C22 1.35(2) . . ?
N5 C25 1.34(2) . . ?
N5 C28 1.397(19) . . ?
N6 C29 1.314(13) . . ?
N6 C32 1.371(19) . . ?
C1 C2 1.356(19) . . ?
C1 H1 .70(9) . . ?
C2 C3 1.334(17) . . ?
C2 H2 .92(11) . . ?
C3 C4 1.429(15) . . ?
C3 C11 1.46(2) . . ?
C4 C5 1.372(18) . . ?
C4 H4 1.24(13) . . ?
C5 C6 1.488(15) . . ?
C6 C7 1.364(16) . . ?
C7 C8 1.401(16) . . ?
C7 H7 1.09(13) . . ?
C8 C9 1.35(2) . . ?
C8 C12 1.46(2) . . ?
C9 C10 1.340(18) . . ?
C9 H9 .67(12) . . ?
C10 H10 .98(10) . . ?
C11 F1 1.295(16) . . ?
C11 F2 1.28(2) . . ?
C11 F3 1.34(2) . . ?
C12 F4 1.32(3) . . ?
C12 F5 1.32(2) . . ?
C12 F6 1.270(19) . . ?
C13 C14 1.43(3) . . ?
C13 H13 1.09(11) . . ?
C14 C15 1.35(2) . . ?
C15 C16 1.40(2) . . ?
C15 C23 1.50(3) . . ?
C16 C17 1.40(2) . . ?
C16 H16 .95(11) . . ?
C17 C18 1.45(2) . . ?
C18 C19 1.362(16) . . ?
C19 C20 1.37(2) . . ?
C19 H19 .60(17) . . ?
C20 C21 1.42(2) . . ?
C20 C24 1.480(17) . . ?
C21 C22 1.355(17) . . ?
C21 H21 .94(13) . . ?
C22 H22 1.02(12) . . ?
C23 F7 1.22(3) . . ?
C23 F8 1.258(15) . . ?
C23 F9 1.30(2) . . ?
C24 F10 1.30(2) . . ?
C24 F11 1.29(2) . . ?
C24 F12 1.292(14) . . ?
N7 C26 1.36(2) . . ?
N7 C27 1.32(2) . . ?
N8 C30 1.33(2) . . ?
N8 C31 1.279(15) . . ?
C25 C26 1.358(16) . . ?
C25 H25 1.07(10) . . ?
C26 H26 .87(13) . . ?
C27 C28 1.345(15) . . ?
C27 H27 .84(13) . . ?
C28 C29 1.47(2) . . ?
C29 C30 1.41(2) . . ?
C30 H30 .90(10) . . ?
C31 C32 1.41(2) . . ?
C31 H31 .97(17) . . ?
C32 H32 1.32(9) . . ?

loop_
_geom_contact_atom_site_label_1
_geom_contact_atom_site_label_2
_geom_contact_distance
_geom_contact_site_symmetry_1
_geom_contact_site_symmetry_2
_geom_contact_publ_flag
Ru1 C1 3.029(12) . . ?
Ru1 C2 4.312(13) . . ?
Ru1 C3 4.811(12) . . ?
Ru1 C4 4.242(13) . . ?
Ru1 C5 2.918(12) . . ?
Ru1 C6 2.916(11) . . ?
Ru1 C7 4.231(13) . . ?
Ru1 C8 4.814(12) . . ?
Ru1 C9 4.298(12) . . ?
Ru1 C10 3.050(11) . . ?
Ru1 F3 4.859(11) . 2_765 ?
Ru1 C13 3.021(19) . . ?
Ru1 C14 4.35(2) . . ?
Ru1 C15 4.808(18) . . ?
Ru1 C16 4.239(16) . . ?
Ru1 C17 2.893(15) . . ?
Ru1 C18 2.915(12) . . ?
Ru1 C19 4.215(12) . . ?
Ru1 C20 4.820(12) . . ?
Ru1 C21 4.325(13) . . ?
Ru1 C22 3.049(13) . . ?
Ru1 N7 4.843(9) . . ?
Ru1 N7 4.696(11) . 2_766 ?
Ru1 N8 4.803(14) . . ?
Ru1 C25 3.063(12) . . ?
Ru1 C26 4.308(13) . . ?
Ru1 C27 4.227(12) . . ?
Ru1 C28 2.943(11) . . ?
Ru1 C29 2.894(14) . . ?
Ru1 C30 4.252(15) . . ?
Ru1 C31 4.34(2) . . ?
Ru1 C32 3.058(17) . . ?
Ru1 O2 4.37(2) . . ?
Ru1 H1 3.09(9) . . ?
Ru1 H10 3.10(8) . . ?
Ru1 H13 3.06(13) . . ?
Ru1 H22 3.02(11) . . ?
Ru1 H25 2.99(10) . . ?
Ru1 H32 3.14(14) . . ?
N1 N2 2.600(11) . . ?
N1 N3 3.069(14) . . ?
N1 N4 4.087(14) . . ?
N1 N5 3.099(14) . . ?
N1 N6 2.809(17) . . ?
N1 C2 2.353(15) . . ?
N1 C3 2.746(16) . . ?
N1 C4 2.380(16) . . ?
N1 C6 2.388(13) . . ?
N1 C7 3.663(14) . . ?
N1 C10 3.958(14) . . ?
N1 C11 4.206(18) . . ?
N1 F3 3.930(15) . 2_765 ?
N1 F5 4.175(18) . 2_665 ?
N1 C13 3.14(2) . . ?
N1 C17 4.317(17) . . ?
N1 F8 3.722(16) . 1_565 ?
N1 F12 4.342(11) . 1_665 ?
N1 C25 3.977(16) . . ?
N1 C28 3.696(16) . . ?
N1 C29 3.510(18) . . ?
N1 C32 3.44(2) . . ?
N1 Br1 4.555(12) . . ?
N1 O2 3.86(2) . . ?
N1 H1 1.78(9) . . ?
N1 H2 3.19(10) . . ?
N1 H4 3.47(15) . . ?
N1 H7 3.97(12) . . ?
N1 H13 2.45(14) . . ?
N1 H32 3.67(14) . . ?
N2 N3 2.904(16) . . ?
N2 N4 3.021(14) . . ?
N2 N5 4.091(12) . . ?
N2 N6 3.033(13) . . ?
N2 C1 3.907(14) . . ?
N2 C4 3.663(16) . . ?
N2 C5 2.380(15) . . ?
N2 C7 2.381(17) . . ?
N2 C8 2.770(14) . . ?
N2 C9 2.358(14) . . ?
N2 F3 3.897(17) . 2_765 ?
N2 C12 4.226(17) . . ?
N2 C13 3.60(2) . . ?
N2 C17 3.650(19) . . ?
N2 C18 3.686(16) . . ?
N2 C22 3.785(16) . . ?
N2 C29 4.280(15) . . ?
N2 C32 3.16(2) . . ?
N2 Br1 4.410(12) . 1_455 ?
N2 H7 3.32(13) . . ?
N2 H9 2.96(11) . . ?
N2 H10 2.00(9) . . ?
N2 H13 3.56(13) . . ?
N2 H22 3.76(10) . . ?
N2 H32 2.44(15) . . ?
N3 N4 2.567(17) . . ?
N3 N5 3.065(14) . . ?
N3 N6 4.114(17) . . ?
N3 C1 3.800(15) . . ?
N3 C5 3.752(17) . . ?
N3 C6 3.666(17) . . ?
N3 C10 3.577(18) . . ?
N3 F3 4.155(14) . 2_765 ?
N3 C14 2.41(2) . . ?
N3 C15 2.75(2) . . ?
N3 C16 2.368(18) . . ?
N3 C18 2.338(16) . . ?
N3 C19 3.617(16) . . ?
N3 C22 3.92(2) . . ?
N3 C23 4.25(2) . . ?
N3 C25 3.261(13) . . ?
N3 C28 4.389(16) . . ?
N3 Br2 4.665(10) . . ?
N3 O2 3.816(17) . . ?
N3 H1 3.81(10) . . ?
N3 H10 3.60(11) . . ?
N3 H13 2.10(11) . . ?
N3 H14 3.62(16) . . ?
N3 H16 3.21(13) . . ?
N3 H19 3.88(14) . . ?
N3 H25 2.52(8) . . ?
N4 N5 2.863(12) . . ?
N4 N6 3.154(15) . . ?
N4 C6 4.305(16) . . ?
N4 C10 3.179(16) . . ?
N4 C13 3.93(2) . . ?
N4 C16 3.67(2) . . ?
N4 C17 2.36(2) . . ?
N4 C19 2.383(17) . . ?
N4 C20 2.802(15) . . ?
N4 C21 2.407(17) . . ?
N4 C24 4.278(16) . . ?
N4 N7 3.518(14) . 2_766 ?
N4 C25 3.510(14) . . ?
N4 C26 4.313(16) . 2_766 ?
N4 C27 4.380(15) . 2_766 ?
N4 C28 3.713(13) . . ?
N4 C29 3.808(16) . . ?
N4 C32 4.02(2) . . ?
N4 H10 2.61(8) . . ?
N4 H16 4.00(15) . . ?
N4 H19 2.95(16) . . ?
N4 H21 3.29(12) . . ?
N4 H22 1.96(13) . . ?
N4 H25 3.24(9) . . ?
N4 H32 3.85(14) . . ?
N5 N6 2.599(17) . . ?
N5 C1 3.267(17) . . ?
N5 C5 4.362(15) . . ?
N5 C13 3.84(2) . . ?
N5 C17 3.649(16) . . ?
N5 C18 3.630(14) . . ?
N5 C22 3.632(15) . . ?
N5 F12 4.037(13) . 1_665 ?
N5 N7 2.799(12) . . ?
N5 N7 3.583(15) . 2_766 ?
N5 C26 2.332(17) . . ?
N5 C26 3.957(19) . 2_766 ?
N5 C27 4.143(17) . 2_766 ?
N5 C27 2.382(17) . . ?
N5 C29 2.38(2) . . ?
N5 C30 3.70(2) . . ?
N5 C32 3.97(2) . . ?
N5 O2 3.64(2) . . ?
N5 H1 2.88(11) . . ?
N5 H13 3.86(12) . . ?
N5 H22 3.53(10) . . ?
N5 H25 1.94(12) . . ?
N5 H26 3.14(11) . . ?
N5 H26 3.82(12) . 2_766 ?
N5 H27 3.09(11) . . ?
N6 C1 3.52(2) . . ?
N6 C5 3.497(18) . . ?
N6 C6 3.623(16) . . ?
N6 C10 3.912(15) . . ?
N6 C22 3.389(15) . . ?
N6 F8 3.835(15) . 1_565 ?
N6 N8 2.754(18) . . ?
N6 C25 3.93(2) . . ?
N6 C27 3.638(15) . . ?
N6 C28 2.370(15) . . ?
N6 C30 2.382(16) . . ?
N6 C31 2.37(2) . . ?
N6 Br1 4.735(10) . 1_455 ?
N6 O1 3.54(2) . 1_455 ?
N6 H1 3.57(12) . . ?
N6 H10 3.94(8) . . ?
N6 H22 2.72(9) . . ?
N6 H27 3.89(9) . . ?
N6 H30 3.19(12) . . ?
N6 H31 3.24(19) . . ?
N6 H32 2.24(10) . . ?
C1 C3 2.324(18) . . ?
C1 C4 2.695(17) . . ?
C1 C5 2.279(15) . . ?
C1 C6 3.601(15) . . ?
C1 C11 3.69(2) . . ?
C1 F1 4.071(16) . . ?
C1 C13 3.58(2) . . ?
C1 C23 4.11(2) . 1_565 ?
C1 F7 4.07(2) . 1_565 ?
C1 F8 3.44(2) . 1_565 ?
C1 F9 3.87(2) . 1_565 ?
C1 F12 3.198(13) . 1_665 ?
C1 C25 3.902(18) . . ?
C1 C28 3.71(2) . . ?
C1 C29 3.80(2) . . ?
C1 C32 4.26(2) . . ?
C1 Br1 4.093(17) . . ?
C1 O2 3.15(3) . . ?
C1 H2 2.04(11) . . ?
C1 H4 3.93(14) . . ?
C1 H13 2.72(12) . . ?
C2 C4 2.380(16) . . ?
C2 C5 2.702(16) . . ?
C2 C6 4.185(15) . . ?
C2 C11 2.46(2) . . ?
C2 F1 2.716(17) . . ?
C2 F2 3.328(19) . . ?
C2 F3 3.445(17) . . ?
C2 C23 3.83(3) . 1_565 ?
C2 F7 3.41(2) . 1_565 ?
C2 F8 3.35(2) . 1_565 ?
C2 F9 3.89(2) . 1_565 ?
C2 F12 3.405(15) . 1_665 ?
C2 Br1 3.884(17) . . ?
C2 O2 3.75(3) . . ?
C2 H1 1.77(10) . . ?
C2 H4 3.54(13) . . ?
C2 H13 3.44(11) . . ?
C3 C5 2.391(16) . . ?
C3 C6 3.792(15) . . ?
C3 C7 4.404(15) . . ?
C3 F1 2.310(15) . . ?
C3 F2 2.326(18) . . ?
C3 F3 4.129(15) . 2_765 ?
C3 F3 2.351(17) . . ?
C3 F5 4.01(2) . 2_665 ?
C3 F6 4.26(2) . 2_665 ?
C3 C23 4.15(2) . 1_565 ?
C3 F7 3.69(2) . 1_565 ?
C3 F8 3.50(2) . 1_565 ?
C3 Br1 4.187(16) . . ?
C3 Br1 4.525(11) . 2_765 ?
C3 H1 2.92(10) . . ?
C3 H2 1.89(10) . . ?
C3 H4 3.93(18) . 2_765 ?
C3 H4 2.37(12) . . ?
C3 H7 3.97(11) . . ?
C3 H13 3.87(12) . . ?
C4 C4 4.30(2) . 2_765 ?
C4 C6 2.514(17) . . ?
C4 C7 2.981(16) . . ?
C4 C8 4.378(16) . . ?
C4 C11 2.478(19) . . ?
C4 C11 4.35(2) . 2_765 ?
C4 F1 3.604(15) . . ?
C4 F2 3.020(17) . . ?
C4 F3 3.300(19) . 2_765 ?
C4 F3 2.897(18) . . ?
C4 C12 4.24(3) . 2_665 ?
C4 F5 3.25(2) . 2_665 ?
C4 F6 4.09(2) . 2_665 ?
C4 F8 3.82(2) . 1_565 ?
C4 Br1 4.628(17) . . ?
C4 Br1 3.646(12) . 2_765 ?
C4 H1 3.40(9) . . ?
C4 H2 3.16(10) . . ?
C4 H4 4.0(2) . 2_765 ?
C4 H7 2.58(11) . . ?
C4 H13 3.65(12) . . ?
C5 C7 2.509(15) . . ?
C5 C8 3.774(15) . . ?
C5 C9 4.167(16) . . ?
C5 C10 3.638(16) . . ?
C5 C11 3.717(19) . . ?
C5 F2 4.269(16) . . ?
C5 F3 3.225(19) . 2_765 ?
C5 F3 4.209(17) . . ?
C5 F5 3.38(2) . 2_665 ?
C5 C13 3.70(2) . . ?
C5 F8 3.886(17) . 1_565 ?
C5 C29 4.434(19) . . ?
C5 C32 3.64(2) . . ?
C5 Br1 4.543(12) . 2_765 ?
C5 Br1 4.786(16) . . ?
C5 H1 2.92(9) . . ?
C5 H2 3.60(10) . . ?
C5 H4 2.22(15) . . ?
C5 H7 2.65(11) . . ?
C5 H13 2.97(13) . . ?
C5 H32 3.52(14) . . ?
C6 C8 2.379(15) . . ?
C6 C9 2.682(16) . . ?
C6 C10 2.312(17) . . ?
C6 C11 4.33(2) . 2_765 ?
C6 F1 4.302(18) . 2_765 ?
C6 F3 3.18(2) . 2_765 ?
C6 C12 3.720(17) . . ?
C6 F4 4.266(14) . . ?
C6 F5 4.203(15) . . ?
C6 F5 3.57(2) . 2_665 ?
C6 C13 3.92(2) . . ?
C6 C32 3.52(2) . . ?
C6 Br1 4.456(16) . 1_455 ?
C6 Br1 4.552(12) . 2_765 ?
C6 H4 2.75(15) . . ?
C6 H7 2.08(13) . . ?
C6 H9 3.36(12) . . ?
C6 H10 3.18(9) . . ?
C6 H13 3.54(13) . . ?
C6 H32 2.87(15) . . ?
C7 C9 2.355(18) . . ?
C7 C10 2.71(2) . . ?
C7 C11 4.10(3) . 2_765 ?
C7 F1 3.77(2) . 2_765 ?
C7 F3 3.27(2) . 2_765 ?
C7 C12 2.484(17) . . ?
C7 F4 3.012(15) . . ?
C7 F5 2.897(17) . . ?
C7 F5 3.58(2) . 2_665 ?
C7 F6 3.593(15) . . ?
C7 C32 4.38(2) . . ?
C7 Br1 4.232(17) . 1_455 ?
C7 Br1 3.671(14) . 2_765 ?
C7 H4 2.60(14) . . ?
C7 H9 2.95(13) . . ?
C7 H10 3.68(10) . . ?
C7 H32 3.49(13) . . ?
C8 C10 2.354(19) . . ?
C8 F1 3.95(2) . 2_765 ?
C8 F1 4.306(17) . 1_445 ?
C8 F3 4.04(2) . 2_765 ?
C8 F4 2.324(17) . . ?
C8 F5 2.337(19) . . ?
C8 F6 2.316(15) . . ?
C8 Br1 3.962(18) . 1_455 ?
C8 Br1 4.515(14) . 2_765 ?
C8 H4 3.94(13) . . ?
C8 H7 2.22(12) . . ?
C8 H9 1.76(14) . . ?
C8 H10 3.24(10) . . ?
C8 H32 3.74(12) . . ?
C9 C11 4.353(18) . 1_445 ?
C9 F1 3.485(17) . 1_445 ?
C9 F2 3.954(14) . 1_445 ?
C9 C12 2.45(2) . . ?
C9 F4 3.353(18) . . ?
C9 F5 3.449(19) . . ?
C9 F6 2.733(17) . . ?
C9 F7 3.81(2) . 1_455 ?
C9 Br1 3.885(18) . 1_455 ?
C9 H7 3.38(13) . . ?
C9 H10 2.02(9) . . ?
C9 H14 3.44(16) . 1_455 ?
C9 H32 3.38(12) . . ?
C10 F1 4.029(15) . 1_445 ?
C10 C12 3.69(2) . . ?
C10 F6 4.072(16) . . ?
C10 C13 4.41(2) . . ?
C10 C17 3.90(2) . . ?
C10 C18 3.66(2) . . ?
C10 C19 4.42(2) . . ?
C10 C21 4.405(19) . . ?
C10 C22 3.658(18) . . ?
C10 F7 3.85(2) . 1_455 ?
C10 C32 3.84(2) . . ?
C10 Br1 4.148(18) . 1_455 ?
C10 H7 3.79(13) . . ?
C10 H9 1.79(12) . . ?
C10 H14 3.75(16) . 1_455 ?
C10 H22 3.78(10) . . ?
C10 H32 2.77(14) . . ?
C11 F4 4.34(2) . 2_765 ?
C11 F6 4.23(3) . 2_665 ?
C11 F6 4.18(2) . 1_665 ?
C11 F7 3.78(3) . 1_565 ?
C11 F8 4.16(2) . 1_565 ?
C11 Br1 4.74(2) . . ?
C11 Br1 4.346(13) . 2_765 ?
C11 H2 2.53(11) . . ?
C11 H4 4.04(18) . 2_765 ?
C11 H4 2.86(12) . . ?
C11 H7 3.80(17) . 2_765 ?
C11 H9 3.76(13) . 1_665 ?
F1 F2 2.031(18) . . ?
F1 F3 2.063(11) . . ?
F1 C12 4.14(2) . 2_765 ?
F1 F4 3.27(2) . 2_765 ?
F1 F6 3.95(2) . 1_665 ?
F1 F7 3.68(2) . 1_565 ?
F1 Br1 4.711(12) . . ?
F1 H2 2.33(11) . . ?
F1 H7 3.59(16) . 2_765 ?
F1 H9 2.99(15) . 1_665 ?
F1 H10 3.95(8) . 1_665 ?
F2 F2 4.22(2) . 2_775 ?
F2 F3 2.07(2) . . ?
F2 C12 4.22(2) . 2_665 ?
F2 C12 4.308(19) . 1_665 ?
F2 F5 4.102(18) . 2_665 ?
F2 F6 3.27(2) . 2_665 ?
F2 F6 3.286(17) . 1_665 ?
F2 C13 4.244(19) . 2_765 ?
F2 C14 3.998(19) . 2_765 ?
F2 C23 4.21(2) . 1_565 ?
F2 F7 3.49(2) . 1_565 ?
F2 F8 3.90(2) . 1_565 ?
F2 Br1 4.144(9) . 2_765 ?
F2 H2 3.46(12) . . ?
F2 H4 3.13(13) . . ?
F2 H9 3.30(11) . 1_665 ?
F2 H14 3.38(12) . 2_765 ?
F3 C13 3.389(17) . 2_765 ?
F3 C14 3.881(19) . 2_765 ?
F3 Br1 3.789(10) . 2_765 ?
F3 Br1 4.602(12) . . ?
F3 H2 3.52(10) . . ?
F3 H4 3.26(18) . 2_765 ?
F3 H4 2.83(15) . . ?
F3 H7 3.13(17) . 2_765 ?
F3 H13 2.97(9) . 2_765 ?
F3 H14 3.71(15) . 2_765 ?
C12 F8 3.60(2) . 2_655 ?
C12 C31 4.35(2) . 2_665 ?
C12 Br1 4.45(2) . 1_455 ?
C12 Br1 4.380(16) . 2_765 ?
C12 H4 4.0(2) . 2_665 ?
C12 H7 2.81(11) . . ?
C12 H9 2.50(14) . . ?
C12 H31 3.75(15) . 2_665 ?
F4 F5 2.03(2) . . ?
F4 F6 2.07(2) . . ?
F4 C15 4.084(16) . 2_655 ?
F4 C16 3.956(15) . 2_655 ?
F4 C23 4.36(2) . 2_655 ?
F4 F8 3.60(2) . 2_655 ?
F4 C31 3.68(2) . 2_665 ?
F4 C32 4.23(2) . 2_665 ?
F4 Br1 4.130(13) . 2_765 ?
F4 H2 3.83(13) . 2_765 ?
F4 H7 3.01(10) . . ?
F4 H9 3.41(14) . . ?
F4 H16 3.92(10) . 2_655 ?
F4 H31 2.91(15) . 2_665 ?
F5 F6 2.029(18) . . ?
F5 C23 4.248(16) . 2_655 ?
F5 F8 3.137(14) . 2_655 ?
F5 C31 3.637(18) . 2_665 ?
F5 C32 3.469(17) . 2_665 ?
F5 Br1 4.203(12) . 1_455 ?
F5 Br1 3.792(11) . 2_765 ?
F5 H4 3.2(2) . 2_665 ?
F5 H7 2.89(13) . . ?
F5 H7 3.45(15) . 2_665 ?
F5 H9 3.56(15) . . ?
F5 H31 3.27(16) . 2_665 ?
F5 H32 3.45(12) . 2_665 ?
F6 C14 4.022(16) . 2_655 ?
F6 C15 3.784(16) . 2_655 ?
F6 C16 4.363(18) . 2_655 ?
F6 C23 3.72(2) . 2_655 ?
F6 F7 3.90(2) . 2_655 ?
F6 F8 3.107(18) . 2_655 ?
F6 Br1 4.575(15) . 1_455 ?
F6 H9 2.46(13) . . ?
C13 C15 2.40(2) . . ?
C13 C16 2.76(2) . . ?
C13 C17 2.34(2) . . ?
C13 C18 3.63(2) . . ?
C13 C23 3.79(3) . . ?
C13 F7 4.11(3) . . ?
C13 C25 3.827(19) . . ?
C13 Br1 3.532(15) . . ?
C13 O2 3.191(18) . . ?
C13 H1 3.64(11) . . ?
C13 H14 2.36(17) . . ?
C13 H16 3.72(12) . . ?
C13 H25 3.06(9) . . ?
C14 C16 2.39(2) . . ?
C14 C17 2.75(2) . . ?
C14 C18 4.19(2) . . ?
C14 C23 2.48(2) . . ?
C14 F7 2.69(3) . . ?
C14 F8 3.372(18) . . ?
C14 F9 3.41(2) . . ?
C14 Br1 3.605(14) . . ?
C14 Br2 4.533(15) . . ?
C14 O2 3.71(2) . . ?
C14 H13 2.23(12) . . ?
C14 H14 1.37(15) . . ?
C14 H16 3.26(12) . . ?
C14 H25 3.72(10) . . ?
C15 C17 2.40(3) . . ?
C15 C18 3.75(2) . . ?
C15 C19 4.38(2) . . ?
C15 F7 2.29(3) . . ?
C15 F8 2.309(19) . . ?
C15 F9 2.33(2) . . ?
C15 N8 4.165(17) . 1_545 ?
C15 Br2 4.103(13) . . ?
C15 H13 3.41(12) . . ?
C15 H14 2.42(13) . . ?
C15 H16 2.07(12) . . ?
C15 H25 3.89(10) . . ?
C16 C18 2.49(2) . . ?
C16 C19 2.99(2) . . ?
C16 C20 4.36(2) . . ?
C16 C23 2.50(3) . . ?
C16 F7 3.55(3) . . ?
C16 F8 2.92(2) . . ?
C16 F9 2.89(3) . . ?
C16 N8 3.349(17) . 1_545 ?
C16 C30 3.93(2) . 1_545 ?
C16 C31 3.970(18) . 1_545 ?
C16 Br2 3.920(13) . . ?
C16 O3 3.47(3) . . ?
C16 H13 3.85(10) . . ?
C16 H14 3.68(14) . . ?
C16 H19 2.87(16) . . ?
C16 H25 3.45(8) . . ?
C16 H30 3.87(14) . 1_545 ?
C16 H31 3.82(12) . 1_545 ?
C17 C19 2.50(2) . . ?
C17 C20 3.74(2) . . ?
C17 C21 4.19(2) . . ?
C17 C22 3.59(2) . . ?
C17 C23 3.77(3) . . ?
C17 F8 4.24(2) . . ?
C17 F9 4.22(3) . . ?
C17 N8 4.287(17) . 1_545 ?
C17 C25 3.632(15) . . ?
C17 Br2 4.251(13) . . ?
C17 O3 3.82(3) . . ?
C17 H10 3.63(11) . . ?
C17 H13 3.30(10) . . ?
C17 H16 2.04(14) . . ?
C17 H19 2.66(14) . . ?
C17 H25 2.75(7) . . ?
C18 C20 2.389(18) . . ?
C18 C21 2.75(2) . . ?
C18 C22 2.31(2) . . ?
C18 C24 3.745(18) . . ?
C18 F10 4.190(15) . . ?
C18 F12 4.217(14) . . ?
C18 N7 3.836(16) . 2_766 ?
C18 N8 4.346(19) . 1_545 ?
C18 C25 3.839(14) . . ?
C18 C27 4.365(16) . 2_766 ?
C18 O3 3.64(3) . . ?
C18 H10 3.06(10) . . ?
C18 H16 2.67(15) . . ?
C18 H19 1.79(14) . . ?
C18 H21 3.68(14) . . ?
C18 H22 3.18(13) . . ?
C18 H25 3.22(8) . . ?
C19 C21 2.38(2) . . ?
C19 C22 2.67(2) . . ?
C19 C24 2.48(2) . . ?
C19 F10 2.853(16) . . ?
C19 F11 4.112(17) . 2_656 ?
C19 F11 3.593(19) . . ?
C19 F12 3.002(15) . . ?
C19 N7 3.996(15) . 2_766 ?
C19 N8 3.57(2) . 1_545 ?
C19 C31 4.23(2) . 1_545 ?
C19 O3 3.24(3) . . ?
C19 H10 3.64(10) . . ?
C19 H16 2.70(15) . . ?
C19 H21 3.18(15) . . ?
C19 H22 3.69(12) . . ?
C19 H31 3.91(16) . 1_545 ?
C20 C22 2.371(18) . . ?
C20 F7 4.32(2) . 1_455 ?
C20 F9 3.89(2) . 1_455 ?
C20 C24 4.224(18) . 2_656 ?
C20 F10 3.779(17) . 2_656 ?
C20 F10 2.319(16) . . ?
C20 F11 3.564(15) . 2_656 ?
C20 F11 2.338(17) . . ?
C20 F12 2.284(12) . . ?
C20 N7 3.893(13) . 2_766 ?
C20 O3 3.99(3) . . ?
C20 H10 3.85(10) . . ?
C20 H16 4.03(15) . . ?
C20 H19 1.67(19) . . ?
C20 H21 1.98(15) . . ?
C20 H22 3.33(11) . . ?
C21 C23 4.34(2) . 1_455 ?
C21 F7 4.02(2) . 1_455 ?
C21 F9 3.628(17) . 1_455 ?
C21 C24 4.387(19) . 2_656 ?
C21 C24 2.52(2) . . ?
C21 F10 3.569(17) . 2_656 ?
C21 F10 3.533(18) . . ?
C21 F11 4.007(17) . 2_656 ?
C21 F11 2.771(15) . . ?
C21 F12 3.267(15) . . ?
C21 N7 3.532(14) . 2_766 ?
C21 C26 4.171(15) . 2_766 ?
C21 Br2 3.730(17) . 1_455 ?
C21 O1 4.00(2) . 1_455 ?
C21 H10 3.48(10) . . ?
C21 H19 2.88(19) . . ?
C21 H22 2.10(10) . . ?
C21 H26 3.84(9) . 2_766 ?
C22 C24 3.736(18) . . ?
C22 F11 4.121(15) . . ?
C22 F12 4.389(15) . . ?
C22 N7 3.288(15) . 2_766 ?
C22 C25 4.362(18) . . ?
C22 C26 3.849(16) . 2_766 ?
C22 C27 4.396(18) . 2_766 ?
C22 C28 4.071(15) . . ?
C22 C29 3.932(16) . . ?
C22 C32 4.02(2) . . ?
C22 Br2 4.346(16) . 1_455 ?
C22 O1 3.44(2) . 1_455 ?
C22 H10 2.88(9) . . ?
C22 H19 3.27(18) . . ?
C22 H21 2.09(11) . . ?
C22 H26 3.41(10) . 2_766 ?
C22 H32 3.85(13) . . ?
C23 F12 4.08(2) . 1_655 ?
C23 N8 4.02(2) . 1_545 ?
C23 C30 4.06(2) . 1_545 ?
C23 C31 4.37(2) . 1_545 ?
C23 Br2 4.508(17) . . ?
C23 H2 4.00(15) . 1_545 ?
C23 H14 2.92(13) . . ?
C23 H16 2.69(15) . . ?
C23 H21 3.96(10) . 1_655 ?
F7 F8 2.02(2) . . ?
F7 F9 2.02(3) . . ?
F7 F12 3.94(2) . 1_655 ?
F7 H2 3.36(14) . 1_545 ?
F7 H9 3.35(15) . 1_655 ?
F7 H10 3.22(9) . 1_655 ?
F7 H14 2.51(15) . . ?
F7 H16 3.87(14) . . ?
F7 H21 3.90(10) . 1_655 ?
F8 F9 1.942(16) . . ?
F8 F12 4.331(18) . 1_655 ?
F8 N8 3.45(2) . 1_545 ?
F8 C29 3.814(18) . 1_545 ?
F8 C30 3.62(2) . 1_545 ?
F8 C31 3.48(2) . 1_545 ?
F8 C32 3.676(16) . 1_545 ?
F8 H1 3.68(13) . 1_545 ?
F8 H2 3.80(15) . 1_545 ?
F8 H14 3.80(13) . . ?
F8 H16 2.81(15) . . ?
F8 H30 3.95(13) . 1_545 ?
F8 H31 3.63(16) . 1_545 ?
F9 C24 3.61(2) . 1_655 ?
F9 F11 3.269(18) . 1_655 ?
F9 F12 3.14(2) . 1_655 ?
F9 N8 3.72(2) . 1_545 ?
F9 C28 4.151(19) . 1_545 ?
F9 C29 3.771(17) . 1_545 ?
F9 C30 3.37(2) . 1_545 ?
F9 C31 4.34(2) . 1_545 ?
F9 Br2 3.844(14) . . ?
F9 O3 4.18(3) . . ?
F9 H1 3.76(13) . 1_545 ?
F9 H14 3.93(14) . . ?
F9 H16 2.79(15) . . ?
F9 H21 3.11(9) . 1_655 ?
F9 H30 3.24(13) . 1_545 ?
C24 C24 3.921(18) . 2_656 ?
C24 F10 3.648(17) . 2_656 ?
C24 F11 3.440(15) . 2_656 ?
C24 N7 3.861(17) . 1_445 ?
C24 N8 4.38(2) . 1_545 ?
C24 C26 4.26(2) . 1_445 ?
C24 C27 3.98(2) . 1_445 ?
C24 C28 4.412(17) . 1_445 ?
C24 O2 4.33(2) . 1_445 ?
C24 H1 3.90(8) . 1_445 ?
C24 H19 2.45(16) . . ?
C24 H21 2.57(13) . . ?
C24 H27 3.79(12) . 1_445 ?
F10 F10 3.823(16) . 2_656 ?
F10 F11 2.962(12) . 2_656 ?
F10 F11 2.087(18) . . ?
F10 F12 2.066(14) . . ?
F10 N7 3.595(15) . 1_445 ?
F10 N8 3.73(2) . 1_545 ?
F10 C26 3.788(16) . 1_445 ?
F10 C27 4.136(18) . 1_445 ?
F10 C31 4.36(2) . 1_545 ?
F10 Br2 3.943(12) . 2_756 ?
F10 O1 4.08(2) . 1_445 ?
F10 O2 3.987(19) . 1_445 ?
F10 O3 3.79(3) . . ?
F10 H19 2.60(14) . . ?
F10 H21 3.68(14) . . ?
F10 H21 3.20(11) . 2_656 ?
F10 H26 3.89(10) . 1_445 ?
F11 F11 3.412(13) . 2_656 ?
F11 F12 2.046(15) . . ?
F11 N7 3.287(14) . 1_445 ?
F11 C26 4.065(18) . 1_445 ?
F11 C27 3.202(15) . 1_445 ?
F11 C28 3.859(13) . 1_445 ?
F11 Br2 4.113(12) . 1_455 ?
F11 O3 3.57(3) . 2_656 ?
F11 H19 3.66(17) . . ?
F11 H21 2.37(11) . . ?
F11 H27 2.80(10) . 1_445 ?
F12 N7 3.845(15) . 1_445 ?
F12 N8 4.32(2) . 1_545 ?
F12 C25 4.089(15) . 1_445 ?
F12 C26 3.974(18) . 1_445 ?
F12 C27 3.768(18) . 1_445 ?
F12 C28 3.800(16) . 1_445 ?
F12 O2 3.43(2) . 1_445 ?
F12 H1 2.63(8) . 1_445 ?
F12 H2 3.11(10) . 1_445 ?
F12 H19 2.86(14) . . ?
F12 H21 3.29(12) . . ?
F12 H27 3.74(12) . 1_445 ?
N7 N7 3.687(14) . 2_766 ?
N7 C25 3.451(18) . 2_766 ?
N7 C25 2.405(17) . . ?
N7 C26 3.490(18) . 2_766 ?
N7 C27 3.744(17) . 2_766 ?
N7 C28 3.764(17) . 2_766 ?
N7 C28 2.353(16) . . ?
N7 C29 3.729(17) . . ?
N7 C30 4.33(2) . . ?
N7 O3 3.97(4) . 2_766 ?
N7 H21 3.98(10) . 2_766 ?
N7 H22 3.55(10) . 2_766 ?
N7 H25 3.41(9) . . ?
N7 H25 3.71(10) . 2_766 ?
N7 H26 1.84(14) . . ?
N7 H26 3.74(11) . 2_766 ?
N7 H27 1.86(14) . . ?
N8 C27 4.34(2) . . ?
N8 C28 3.72(2) . . ?
N8 C29 2.37(2) . . ?
N8 C32 2.370(17) . . ?
N8 Br2 4.254(11) . 2_766 ?
N8 O1 3.427(18) . 1_455 ?
N8 O2 3.81(2) . 1_455 ?
N8 O3 3.46(2) . 1_565 ?
N8 H16 2.41(11) . 1_565 ?
N8 H19 2.98(18) . 1_565 ?
N8 H30 1.94(12) . . ?
N8 H31 1.90(13) . . ?
N8 H32 3.60(11) . . ?
C25 C26 4.03(2) . 2_766 ?
C25 C27 3.566(19) . 2_766 ?
C25 C27 2.67(2) . . ?
C25 C28 2.32(2) . . ?
C25 C28 4.292(18) . 2_766 ?
C25 C29 3.61(2) . . ?
C25 Br2 3.592(17) . . ?
C25 O1 4.21(2) . . ?
C25 O2 3.07(2) . . ?
C25 H1 3.38(11) . . ?
C25 H13 4.01(10) . . ?
C25 H26 1.99(10) . . ?
C25 H27 3.47(13) . . ?
C25 H27 3.87(11) . 2_766 ?
C26 C26 3.80(2) . 2_766 ?
C26 C27 2.25(3) . . ?
C26 C27 3.34(2) . 2_766 ?
C26 C28 3.63(2) . 2_766 ?
C26 C28 2.63(2) . . ?
C26 C29 4.09(2) . . ?
C26 C29 4.29(2) . 2_766 ?
C26 Br2 3.72(2) . . ?
C26 O1 3.96(3) . . ?
C26 O2 3.63(3) . . ?
C26 H22 3.77(9) . 2_766 ?
C26 H25 2.21(8) . . ?
C26 H27 3.81(10) . 2_766 ?
C26 H27 2.98(14) . . ?
C27 C27 4.23(2) . 2_766 ?
C27 C29 2.512(18) . . ?
C27 C30 3.02(2) . . ?
C27 Br2 3.976(18) . 2_766 ?
C27 O3 3.35(3) . 2_766 ?
C27 H25 3.71(9) . 2_766 ?
C27 H25 3.72(11) . . ?
C27 H26 3.27(11) . 2_766 ?
C27 H26 2.98(14) . . ?
C27 H30 2.77(16) . . ?
C28 C30 2.51(2) . . ?
C28 C31 4.12(2) . . ?
C28 C32 3.638(18) . . ?
C28 Br2 4.471(16) . 2_766 ?
C28 O1 4.23(2) . 1_455 ?
C28 O3 4.29(3) . 2_766 ?
C28 H1 3.30(11) . . ?
C28 H22 3.65(8) . . ?
C28 H25 3.21(12) . . ?
C28 H26 3.36(11) . 2_766 ?
C28 H26 3.49(13) . . ?
C28 H27 1.85(10) . . ?
C28 H30 2.68(17) . . ?
C29 C31 2.65(2) . . ?
C29 C32 2.308(17) . . ?
C29 Br2 4.297(14) . 2_766 ?
C29 O1 3.41(2) . 1_455 ?
C29 H1 3.63(13) . . ?
C29 H22 3.22(8) . . ?
C29 H26 3.74(11) . 2_766 ?
C29 H27 2.63(9) . . ?
C29 H30 2.03(14) . . ?
C29 H31 3.60(17) . . ?
C29 H32 3.44(10) . . ?
C30 C31 2.252(18) . . ?
C30 C32 2.711(16) . . ?
C30 Br2 3.630(14) . 2_766 ?
C30 O1 3.37(2) . 1_455 ?
C30 O3 3.32(3) . 1_565 ?
C30 O3 3.72(2) . 2_766 ?
C30 H16 3.04(13) . 1_565 ?
C30 H19 3.95(19) . 1_565 ?
C30 H27 2.72(12) . . ?
C30 H31 3.09(14) . . ?
C30 H32 4.00(10) . . ?
C31 Br1 3.759(12) . 1_455 ?
C31 O1 3.47(2) . 1_455 ?
C31 O2 3.17(2) . 1_455 ?
C31 H16 3.15(10) . 1_565 ?
C31 H19 3.66(17) . 1_565 ?
C31 H30 3.06(11) . . ?
C31 H32 2.45(12) . . ?
C32 Br1 3.493(12) . 1_455 ?
C32 O1 3.56(2) . 1_455 ?
C32 O2 3.58(3) . 1_455 ?
C32 H10 3.99(10) . . ?
C32 H22 3.22(10) . . ?
C32 H30 3.61(11) . . ?
C32 H31 2.06(19) . . ?
Br1 O2 3.318(18) . . ?
Br1 H1 4.21(13) . . ?
Br1 H2 3.78(14) . . ?
Br1 H4 2.42(14) . 2_765 ?
Br1 H7 2.60(13) . 2_765 ?
Br1 H9 4.03(18) . 1_655 ?
Br1 H13 2.85(12) . . ?
Br1 H14 2.74(12) . . ?
Br1 H31 3.35(11) . 1_655 ?
Br1 H32 2.60(13) . 1_655 ?
Br2 O1 3.454(14) . . ?
Br2 O2 4.340(18) . . ?
Br2 O3 3.06(2) . . ?
Br2 O3 3.65(3) . 2_756 ?
Br2 H16 4.09(9) . . ?
Br2 H21 2.88(15) . 1_655 ?
Br2 H22 4.10(11) . 1_655 ?
Br2 H25 2.97(11) . . ?
Br2 H26 3.25(13) . . ?
Br2 H27 3.62(13) . 2_766 ?
Br2 H30 3.23(13) . 2_766 ?
O1 O2 2.87(2) . . ?
O1 H21 3.86(12) . 1_655 ?
O1 H22 2.53(12) . 1_655 ?
O1 H26 3.52(14) . . ?
O1 H30 3.85(12) . 1_655 ?
O2 H1 2.69(13) . . ?
O2 H2 3.68(13) . . ?
O2 H13 2.85(9) . . ?
O2 H14 3.92(13) . . ?
O2 H25 2.92(9) . . ?
O2 H26 3.84(12) . . ?
O2 H31 3.11(15) . 1_655 ?
O2 H32 3.57(15) . 1_655 ?
O3 O3 2.58(4) . 2_756 ?
O3 H16 2.98(11) . . ?
O3 H19 3.04(14) . . ?
O3 H27 2.56(13) . 2_766 ?
O3 H30 2.84(11) . 2_766 ?
O3 H30 2.64(15) . 1_545 ?
H1 H2 2.19(15) . . ?
H1 H13 2.87(16) . . ?
H2 H31 3.5(2) . 1_655 ?
H4 H7 1.80(17) . . ?
H9 H10 2.21(15) . . ?
H9 H14 3.2(2) . 1_455 ?
H10 H14 3.6(2) . 1_455 ?
H10 H22 3.15(13) . . ?
H10 H32 3.01(17) . . ?
H13 H14 2.6(2) . . ?
H13 H25 3.47(14) . . ?
H16 H19 2.4(2) . . ?
H16 H30 3.0(2) . 1_545 ?
H16 H31 3.12(15) . 1_545 ?
H19 H21 3.6(2) . . ?
H19 H31 3.4(2) . 1_545 ?
H21 H22 2.53(14) . . ?
H22 H26 3.14(13) . 2_766 ?
H22 H32 3.23(15) . . ?
H25 H26 2.56(12) . . ?
H27 H30 2.2(2) . . ?
H31 H32 2.8(2) . . ?

loop_
_geom_torsion_atom_site_label_1
_geom_torsion_atom_site_label_2
_geom_torsion_atom_site_label_3
_geom_torsion_atom_site_label_4
_geom_torsion
_geom_torsion_site_symmetry_1
_geom_torsion_site_symmetry_2
_geom_torsion_site_symmetry_3
_geom_torsion_site_symmetry_4
_geom_torsion_publ_flag
? ? ? ? ? ? ? ? ? ?

loop_
_reflns_scale_group_code
_reflns_scale_meas_F
? 6.2728
